data_7133471
loop_
_publ_author_name
'Khan, Samim'
'Naaz, Sanobar'
'Ahmad, Shamim'
'Gomila, Rosa M.'
'Chanthapally, Anjana'
'Frontera, Antonio'
'Mir, Mohammad Hedayetullah'

_publ_section_title
;
 Impact of halogen&#x22ef;halogen interaction on the mechanical motion of
 a 3D Pb(II) coordination polymer of elusive topology.
;
_journal_issue 75
_journal_name_full 'Chemical communications (Cambridge, England)'
_journal_page_first 10370
_journal_page_last 10373
_journal_paper_doi 10.1039/d4cc03746d
_journal_volume 60
_journal_year 2024
_chemical_formula_sum 'C8 H3.6 Cl2 O4.8 Pb'
_chemical_formula_weight 454.60
_space_group_crystal_system trigonal
_space_group_IT_number 148
_space_group_name_Hall '-R 3'
_space_group_name_H-M_alt 'R -3 :H'
_atom_sites_solution_hydrogens mixed
_audit_creation_method SHELXL-2018/3
_audit_update_record
;
2023-06-10 deposited with the CCDC.	2024-08-06 downloaded from the CCDC.
;
_cell_angle_alpha 90
_cell_angle_beta 90
_cell_angle_gamma 120
_cell_formula_units_Z 18
_cell_length_a 19.6501(3)
_cell_length_b 19.6501(3)
_cell_length_c 13.3615(2)
_cell_measurement_reflns_used 30678
_cell_measurement_temperature 100.0(10)
_cell_measurement_theta_max 26.375
_cell_measurement_theta_min 1.938
_cell_volume 4468.02(12)
_computing_structure_refinement 'SHELXL-2018/3 (Sheldrick, 2018)'
_computing_structure_solution 'SHELXT 2014/5 (Sheldrick, 2014)'
_diffrn_ambient_temperature 100.0(10)
_diffrn_measured_fraction_theta_full 1.000
_diffrn_measured_fraction_theta_max 0.999
_diffrn_measurement_device_type 'XtaLAB Synergy, Dualflex, HyPix3000'
_diffrn_radiation_type MoK\a
_diffrn_radiation_wavelength 0.71073
_diffrn_reflns_av_R_equivalents 0.0675
_diffrn_reflns_av_unetI/netI 0.0273
_diffrn_reflns_Laue_measured_fraction_full 1.000
_diffrn_reflns_Laue_measured_fraction_max 0.999
_diffrn_reflns_limit_h_max 24
_diffrn_reflns_limit_h_min -24
_diffrn_reflns_limit_k_max 24
_diffrn_reflns_limit_k_min -24
_diffrn_reflns_limit_l_max 16
_diffrn_reflns_limit_l_min -16
_diffrn_reflns_number 30678
_diffrn_reflns_point_group_measured_fraction_full 1.000
_diffrn_reflns_point_group_measured_fraction_max 0.999
_diffrn_reflns_theta_full 25.242
_diffrn_reflns_theta_max 26.375
_diffrn_reflns_theta_min 1.938
_diffrn_source 'micro-focus sealed X-ray tube'
_exptl_absorpt_coefficient_mu 17.527
_exptl_absorpt_correction_T_max 0.865
_exptl_absorpt_correction_T_min 0.735
_exptl_absorpt_correction_type multi-scan
_exptl_absorpt_process_details SADABS
_exptl_crystal_colour colourless
_exptl_crystal_density_diffrn 3.041
_exptl_crystal_description needle
_exptl_crystal_F_000 3708
_exptl_crystal_size_max 0.200
_exptl_crystal_size_mid 0.200
_exptl_crystal_size_min 0.200
_refine_diff_density_max 1.718
_refine_diff_density_min -1.744
_refine_diff_density_rms 0.155
_refine_ls_extinction_method none
_refine_ls_goodness_of_fit_ref 1.066
_refine_ls_hydrogen_treatment constr
_refine_ls_matrix_type full
_refine_ls_number_parameters 148
_refine_ls_number_reflns 2031
_refine_ls_number_restraints 0
_refine_ls_restrained_S_all 1.066
_refine_ls_R_factor_all 0.0253
_refine_ls_R_factor_gt 0.0222
_refine_ls_shift/su_max 0.001
_refine_ls_shift/su_mean 0.000
_refine_ls_structure_factor_coef Fsqd
_refine_ls_weighting_details 'w=1/[\s^2^(Fo^2^)+(0.0155P)^2^+43.4839P] where P=(Fo^2^+2Fc^2^)/3'
_refine_ls_weighting_scheme calc
_refine_ls_wR_factor_gt 0.0460
_refine_ls_wR_factor_ref 0.0468
_reflns_Friedel_coverage 0.000
_reflns_number_gt 1859
_reflns_number_total 2031
_reflns_threshold_expression 'I > 2\s(I)'
_cod_data_source_file d4cc03746d4.cif
_cod_data_source_block Pb6sk50_AI_2h
_cod_depositor_comments 'Adding full bibliography for 7133470--7133472.cif.'
_cod_original_cell_volume 4468.02(15)
_cod_original_formula_sum 'C8 H3.60 Cl2 O4.80 Pb'
_cod_database_code 7133471
_shelx_shelxl_version_number 2018/3
_shelx_space_group_comment
;
The symmetry employed for this shelxl refinement is uniquely defined
by the following loop, which should always be used as a source of
symmetry information in preference to the above space-group names.
They are only intended as comments.
;
_shelx_estimated_absorpt_t_min 0.127
_shelx_estimated_absorpt_t_max 0.127

loop_
_space_group_symop_operation_xyz
'x, y, z'
'-y, x-y, z'
'-x+y, -x, z'
'x+2/3, y+1/3, z+1/3'
'-y+2/3, x-y+1/3, z+1/3'
'-x+y+2/3, -x+1/3, z+1/3'
'x+1/3, y+2/3, z+2/3'
'-y+1/3, x-y+2/3, z+2/3'
'-x+y+1/3, -x+2/3, z+2/3'
'-x, -y, -z'
'y, -x+y, -z'
'x-y, x, -z'
'-x+2/3, -y+1/3, -z+1/3'
'y+2/3, -x+y+1/3, -z+1/3'
'x-y+2/3, x+1/3, -z+1/3'
'-x+1/3, -y+2/3, -z+2/3'
'y+1/3, -x+y+2/3, -z+2/3'
'x-y+1/3, x+2/3, -z+2/3'

loop_
_atom_site_label
_atom_site_type_symbol
_atom_site_fract_x
_atom_site_fract_y
_atom_site_fract_z
_atom_site_U_iso_or_equiv
_atom_site_adp_type
_atom_site_occupancy
_atom_site_site_symmetry_order
_atom_site_calc_flag
_atom_site_refinement_flags_posn
_atom_site_refinement_flags_adp
_atom_site_refinement_flags_occupancy
_atom_site_disorder_assembly
_atom_site_disorder_group
Pb1 Pb 0.82212(2) 0.57937(2) 0.27739(2) 0.01790(7) Uani 1 1 d . . . . .
Cl02 Cl 0.67216(7) 0.54140(6) 0.61267(8) 0.0145(2) Uani 1 1 d . . . . .
Cl03 Cl 0.89312(7) 0.90377(6) 0.65142(8) 0.0158(2) Uani 1 1 d . . . . .
O1 O 0.73846(18) 0.5972(2) 0.4029(2) 0.0214(8) Uani 1 1 d . . . . .
O3 O 0.70674(19) 0.79464(19) 0.8256(2) 0.0166(7) Uani 1 1 d . . . . .
O2 O 0.86650(18) 0.6768(2) 0.4137(2) 0.0193(8) Uani 1 1 d . . . . .
O4 O 0.8293(2) 0.8323(2) 0.8691(2) 0.0261(8) Uani 1 1 d . . . . .
C8 C 0.7719(3) 0.7984(3) 0.8101(3) 0.0145(10) Uani 1 1 d . . . . .
C7 C 0.8376(3) 0.7652(3) 0.5562(3) 0.0120(9) Uani 1 1 d . . . . .
H7 H 0.874176 0.794268 0.506979 0.014 Uiso 1 1 calc R U . . .
C5 C 0.7792(3) 0.7601(3) 0.7165(3) 0.0115(9) Uani 1 1 d . . . . .
C3 C 0.7339(3) 0.6426(3) 0.6181(3) 0.0117(9) Uani 1 1 d . . . . .
C1 C 0.7983(3) 0.6501(3) 0.4477(3) 0.0128(9) Uani 1 1 d . . . . .
C2 C 0.7886(3) 0.6851(3) 0.5430(3) 0.0119(9) Uani 1 1 d . . . . .
C6 C 0.8331(3) 0.8024(3) 0.6413(3) 0.0119(9) Uani 1 1 d . . . . .
C4 C 0.7297(3) 0.6800(3) 0.7039(3) 0.0124(9) Uani 1 1 d . . . . .
H4 H 0.693381 0.651101 0.753377 0.015 Uiso 1 1 calc R U . . .
O5 O 0.9901(4) 0.9120(5) 0.9079(7) 0.090(3) Uani 0.8 1 d G . P . .
H5A H 0.966848 0.899882 0.965889 0.135 Uiso 0.8 1 d G U P . .
H5B H 0.951972 0.895574 0.864778 0.135 Uiso 0.8 1 d G U P . .

loop_
_atom_site_aniso_label
_atom_site_aniso_U_11
_atom_site_aniso_U_22
_atom_site_aniso_U_33
_atom_site_aniso_U_23
_atom_site_aniso_U_13
_atom_site_aniso_U_12
Pb1 0.02287(12) 0.02751(12) 0.00983(10) -0.00445(7) -0.00333(7) 0.01748(9)
Cl02 0.0168(6) 0.0124(5) 0.0121(5) -0.0007(4) -0.0023(4) 0.0056(5)
Cl03 0.0150(6) 0.0128(6) 0.0187(6) 0.0000(4) 0.0001(4) 0.0063(5)
O1 0.0110(17) 0.031(2) 0.0149(16) -0.0116(15) -0.0028(13) 0.0055(16)
O3 0.0204(18) 0.0226(18) 0.0119(15) -0.0033(13) 0.0014(13) 0.0146(16)
O2 0.0108(17) 0.0260(19) 0.0144(16) -0.0070(14) 0.0031(13) 0.0041(15)
O4 0.0180(19) 0.032(2) 0.0199(18) -0.0127(16) -0.0013(15) 0.0064(17)
C8 0.018(3) 0.011(2) 0.013(2) 0.0000(18) 0.0049(19) 0.006(2)
C7 0.010(2) 0.016(2) 0.012(2) 0.0044(18) 0.0018(17) 0.008(2)
C5 0.010(2) 0.015(2) 0.010(2) -0.0002(18) -0.0008(17) 0.0069(19)
C3 0.011(2) 0.015(2) 0.011(2) 0.0001(18) -0.0018(17) 0.0079(19)
C1 0.017(2) 0.020(2) 0.006(2) 0.0022(18) -0.0009(17) 0.012(2)
C2 0.010(2) 0.019(2) 0.010(2) -0.0011(18) -0.0027(17) 0.010(2)
C6 0.011(2) 0.014(2) 0.013(2) 0.0018(18) -0.0027(18) 0.0082(19)
C4 0.012(2) 0.016(2) 0.008(2) 0.0033(18) 0.0026(17) 0.0053(19)
O5 0.051(4) 0.097(6) 0.143(7) -0.082(6) -0.058(5) 0.054(4)

loop_
_atom_type_symbol
_atom_type_description
_atom_type_scat_dispersion_real
_atom_type_scat_dispersion_imag
_atom_type_scat_source
C C 0.0033 0.0016 'International Tables Vol C Tables 4.2.6.8 and 6.1.1.4'
H H 0.0000 0.0000 'International Tables Vol C Tables 4.2.6.8 and 6.1.1.4'
O O 0.0106 0.0060 'International Tables Vol C Tables 4.2.6.8 and 6.1.1.4'
Cl Cl 0.1484 0.1585 'International Tables Vol C Tables 4.2.6.8 and 6.1.1.4'
Pb Pb -3.3944 10.1111 'International Tables Vol C Tables 4.2.6.8 and 6.1.1.4'

loop_
_geom_angle_atom_site_label_1
_geom_angle_atom_site_label_2
_geom_angle_atom_site_label_3
_geom_angle
_geom_angle_site_symmetry_1
_geom_angle_site_symmetry_3
_geom_angle_publ_flag
O2 Pb1 O1 52.82(10) . . ?
O2 Pb1 O3 102.98(11) . 6_564 ?
O1 Pb1 O3 82.24(11) . 6_564 ?
O2 Pb1 O3 80.69(10) . 12_656 ?
O1 Pb1 O3 113.38(11) . 12_656 ?
O3 Pb1 O3 63.04(12) 6_564 12_656 ?
O2 Pb1 C1 26.35(11) . . ?
O1 Pb1 C1 26.57(11) . . ?
O3 Pb1 C1 94.40(11) 6_564 . ?
O3 Pb1 C1 98.73(11) 12_656 . ?
C1 O1 Pb1 91.5(3) . . ?
C8 O3 Pb1 98.2(3) . 8_655 ?
C8 O3 Pb1 136.8(3) . 11_566 ?
Pb1 O3 Pb1 116.96(12) 8_655 11_566 ?
C1 O2 Pb1 93.1(3) . . ?
O4 C8 O3 122.9(4) . . ?
O4 C8 C5 120.1(4) . . ?
O3 C8 C5 117.1(4) . . ?
C6 C7 C2 121.0(4) . . ?
C6 C7 H7 119.5 . . ?
C2 C7 H7 119.5 . . ?
C4 C5 C6 118.8(4) . . ?
C4 C5 C8 118.8(4) . . ?
C6 C5 C8 122.4(4) . . ?
C4 C3 C2 120.5(4) . . ?
C4 C3 Cl02 116.6(3) . . ?
C2 C3 Cl02 122.8(3) . . ?
O2 C1 O1 122.1(4) . . ?
O2 C1 C2 117.9(4) . . ?
O1 C1 C2 120.0(4) . . ?
O2 C1 Pb1 60.6(2) . . ?
O1 C1 Pb1 61.9(2) . . ?
C2 C1 Pb1 175.6(3) . . ?
C7 C2 C3 118.4(4) . . ?
C7 C2 C1 116.9(4) . . ?
C3 C2 C1 124.7(4) . . ?
C7 C6 C5 120.6(4) . . ?
C7 C6 Cl03 119.0(3) . . ?
C5 C6 Cl03 120.3(3) . . ?
C5 C4 C3 120.6(4) . . ?
C5 C4 H4 119.7 . . ?
C3 C4 H4 119.7 . . ?
H5A O5 H5B 104.5 . . ?

loop_
_geom_bond_atom_site_label_1
_geom_bond_atom_site_label_2
_geom_bond_distance
_geom_bond_site_symmetry_2
_geom_bond_publ_flag
Pb1 O2 2.464(3) . ?
Pb1 O1 2.493(3) . ?
Pb1 O3 2.522(3) 6_564 ?
Pb1 O3 2.619(3) 12_656 ?
Pb1 C1 2.826(4) . ?
Cl02 C3 1.738(5) . ?
Cl03 C6 1.740(5) . ?
O1 C1 1.264(5) . ?
O3 C8 1.262(5) . ?
O2 C1 1.256(5) . ?
O4 C8 1.260(6) . ?
C8 C5 1.503(6) . ?
C7 C6 1.379(6) . ?
C7 C2 1.386(6) . ?
C7 H7 0.9300 . ?
C5 C4 1.386(6) . ?
C5 C6 1.394(6) . ?
C3 C4 1.387(6) . ?
C3 C2 1.400(6) . ?
C1 C2 1.502(6) . ?
C4 H4 0.9300 . ?
O5 H5A 0.8699 . ?
O5 H5B 0.8702 . ?
